data_7131814
loop_
_publ_author_name
'Weinert, Hanns M.'
'Schulte, Yannick'
'Gehlhaar, Alexander'
'W&#xf6;lper, Christoph'
'Haberhauer, Gebhard'
'Schulz, Stephan'

_publ_section_title
;
 Metal-coordinated distibene and dibismuthene dications - isoelectronic
 analogues of butadiene dications.
;
_journal_issue 50
_journal_name_full 'Chemical communications (Cambridge, England)'
_journal_page_first 7755
_journal_page_last 7758
_journal_paper_doi 10.1039/d3cc01844j
_journal_volume 59
_journal_year 2023
_chemical_formula_sum 'C62 H86 Cl4 F6 Ga2 N4 O6 S2 Sb2'
_chemical_formula_weight 1686.20
_space_group_crystal_system monoclinic
_space_group_IT_number 15
_space_group_name_Hall '-C 2yc'
_space_group_name_H-M_alt 'C 1 2/c 1'
_atom_sites_solution_hydrogens geom
_atom_sites_solution_primary direct
_atom_sites_solution_secondary difmap
_audit_creation_method SHELXL-2017/1
_audit_update_record
;
2023-01-19 deposited with the CCDC.	2023-05-26 downloaded from the CCDC.
;
_cell_angle_alpha 90
_cell_angle_beta 126.3345(10)
_cell_angle_gamma 90
_cell_formula_units_Z 4
_cell_length_a 27.5361(13)
_cell_length_b 15.2489(7)
_cell_length_c 21.8879(11)
_cell_measurement_reflns_used 9964
_cell_measurement_temperature 100(2)
_cell_measurement_theta_max 80.29
_cell_measurement_theta_min 3.52
_cell_volume 7403.7(6)
_computing_cell_refinement 'Bruker APEX3(v2017.3-0)'
_computing_data_collection 'Bruker APEX3(v2017.3-0)'
_computing_data_reduction 'Bruker APEX3(v2017.3-0)'
_computing_molecular_graphics 'ORTEP/PLATON (Spek)'
_computing_publication_material 'BRUKER AXS SHELXTL (c) 2008 / Vers. 2008/4'
_computing_structure_refinement 'SHELXL-2017/1 (Sheldrick, 2017)'
_computing_structure_solution 'Bruker APEX3(v2017.3-0)'
_diffrn_ambient_temperature 100(2)
_diffrn_detector_area_resol_mean 7.3910
_diffrn_measured_fraction_theta_full 1.000
_diffrn_measured_fraction_theta_max 0.996
_diffrn_measurement_device_type 'Bruker D8 Venture (Photon II detector)'
_diffrn_measurement_method 'Data collection strategy APEX 3/Queen'
_diffrn_radiation_monochromator 'multilayer mirror'
_diffrn_radiation_type CuK\a
_diffrn_radiation_wavelength 1.54178
_diffrn_reflns_av_R_equivalents 0.0699
_diffrn_reflns_av_unetI/netI 0.0238
_diffrn_reflns_Laue_measured_fraction_full 1.000
_diffrn_reflns_Laue_measured_fraction_max 0.996
_diffrn_reflns_limit_h_max 34
_diffrn_reflns_limit_h_min -35
_diffrn_reflns_limit_k_max 19
_diffrn_reflns_limit_k_min -19
_diffrn_reflns_limit_l_max 28
_diffrn_reflns_limit_l_min -27
_diffrn_reflns_number 139400
_diffrn_reflns_point_group_measured_fraction_full 1.000
_diffrn_reflns_point_group_measured_fraction_max 0.996
_diffrn_reflns_theta_full 67.679
_diffrn_reflns_theta_max 80.918
_diffrn_reflns_theta_min 3.517
_diffrn_source 'micro-focus sealed tube'
_diffrn_source_type 'INCOATEC I\mS 3.0'
_exptl_absorpt_coefficient_mu 8.937
_exptl_absorpt_correction_T_max 0.06
_exptl_absorpt_correction_T_min 0.01
_exptl_absorpt_correction_type numerical
_exptl_absorpt_process_details
; 
 SADABS
 R.H. Blessing, Acta Cryst. (1995) A51 33-38 
 Crystal faces:

     H       K       L      d(mm)

  -1.000   0.000   1.000   0.13100
   1.000   0.000  -1.000   0.17400
   1.000  -1.000   1.000   0.16000
   0.000  -1.000   1.000   0.19900
   1.000  -1.000   0.000   0.21800
  -1.000   1.000   0.000   0.12000
   0.000   1.000   0.000   0.13700
   1.000   1.000   0.000   0.11100
  -1.000  -1.000   0.000   0.21600
   1.000   0.000   0.000   0.14100
  -1.000   0.000   0.000   0.18600
   1.000   1.000   1.000   0.13100
   0.000  -1.000  -1.000   0.25600
   0.000   1.000   1.000   0.11700
   1.000  -1.000  -1.000   0.25000
  -1.000   0.000  -1.000   0.23500
   1.000   0.000   1.000   0.15600
   0.000   0.000  -1.000   0.23800
   0.000   0.000   1.000   0.15200

  19 Faces  +  34 Corners  =  51 Edges  +  2
;
_exptl_crystal_colour blue
_exptl_crystal_density_diffrn 1.513
_exptl_crystal_description prism
_exptl_crystal_F_000 3408
_exptl_crystal_size_max 0.467
_exptl_crystal_size_mid 0.378
_exptl_crystal_size_min 0.348
_refine_diff_density_max 3.275
_refine_diff_density_min -1.739
_refine_diff_density_rms 0.161
_refine_ls_extinction_method none
_refine_ls_goodness_of_fit_ref 1.064
_refine_ls_hydrogen_treatment constr
_refine_ls_matrix_type full
_refine_ls_number_parameters 435
_refine_ls_number_reflns 8118
_refine_ls_number_restraints 25
_refine_ls_restrained_S_all 1.063
_refine_ls_R_factor_all 0.0523
_refine_ls_R_factor_gt 0.0523
_refine_ls_shift/su_max 0.003
_refine_ls_shift/su_mean 0.000
_refine_ls_structure_factor_coef Fsqd
_refine_ls_weighting_details 'w=1/[\s^2^(Fo^2^)+(0.0941P)^2^+20.0383P] where P=(Fo^2^+2Fc^2^)/3'
_refine_ls_weighting_scheme calc
_refine_ls_wR_factor_gt 0.1362
_refine_ls_wR_factor_ref 0.1362
_reflns_Friedel_coverage 0.000
_reflns_number_gt 8113
_reflns_number_total 8118
_reflns_threshold_expression 'I > 2\s(I)'
_cod_data_source_file d3cc01844j2.cif
_cod_data_source_block mw_073_0m
_cod_depositor_comments
;
The following automatic conversions were performed:

data item '_atom_sites_solution_secondary' value 'diffmap' was
changed to 'difmap'.

Automatic conversion script
Id: cif_fix_values 8170 2020-07-09 18:12:32Z antanas 
;
_cod_original_sg_symbol_H-M 'C 2/c'
_cod_database_code 7131814
_shelx_shelxl_version_number 2017/1
_shelx_space_group_comment
;
The symmetry employed for this shelxl refinement is uniquely defined
by the following loop, which should always be used as a source of
symmetry information in preference to the above space-group names.
They are only intended as comments.
;
_shelx_estimated_absorpt_t_min 0.103
_shelx_estimated_absorpt_t_max 0.147

loop_
_space_group_symop_operation_xyz
'x, y, z'
'-x, y, -z+1/2'
'x+1/2, y+1/2, z'
'-x+1/2, y+1/2, -z+1/2'
'-x, -y, -z'
'x, -y, z-1/2'
'-x+1/2, -y+1/2, -z'
'x+1/2, -y+1/2, z-1/2'

loop_
_atom_site_label
_atom_site_type_symbol
_atom_site_fract_x
_atom_site_fract_y
_atom_site_fract_z
_atom_site_U_iso_or_equiv
_atom_site_adp_type
_atom_site_occupancy
_atom_site_site_symmetry_order
_atom_site_calc_flag
_atom_site_refinement_flags_posn
_atom_site_refinement_flags_adp
_atom_site_refinement_flags_occupancy
_atom_site_disorder_assembly
_atom_site_disorder_group
Sb1 Sb 0.51736(2) 0.43918(2) 0.47381(2) 0.03123(10) Uani 1 1 d . . . . .
Ga1 Ga 0.42208(2) 0.34608(2) 0.42186(2) 0.02084(11) Uani 1 1 d . . . . .
S1 S 0.33351(3) 0.27041(5) 0.24667(4) 0.02654(16) Uani 1 1 d . . . . .
F1 F 0.31867(14) 0.40548(17) 0.16368(14) 0.0552(6) Uani 1 1 d . . . . .
F2 F 0.38437(14) 0.3131(2) 0.18073(15) 0.0590(7) Uani 1 1 d . . . . .
F3 F 0.29043(15) 0.2827(2) 0.10461(13) 0.0689(9) Uani 1 1 d . . . . .
O1 O 0.38384(10) 0.32081(14) 0.31190(12) 0.0260(4) Uani 1 1 d . . . . .
O2 O 0.34799(12) 0.18077(16) 0.24614(14) 0.0370(5) Uani 1 1 d . . . . .
O3 O 0.27583(11) 0.28929(17) 0.22926(13) 0.0359(5) Uani 1 1 d . . . . .
N1 N 0.35085(11) 0.36308(16) 0.41656(14) 0.0231(5) Uani 1 1 d . . . . .
N2 N 0.43965(11) 0.22795(16) 0.46021(13) 0.0233(5) Uani 1 1 d . . . . .
C1 C 0.31523(14) 0.2925(2) 0.39798(16) 0.0260(6) Uani 1 1 d . . . . .
C2 C 0.33451(14) 0.2063(2) 0.40299(17) 0.0271(6) Uani 1 1 d . . . . .
H2 H 0.303644 0.163121 0.379666 0.032 Uiso 1 1 calc R U . . .
C3 C 0.39366(14) 0.17472(19) 0.43801(16) 0.0252(6) Uani 1 1 d . . . . .
C4 C 0.25080(16) 0.3061(2) 0.3684(2) 0.0367(7) Uani 1 1 d . . . . .
H4A H 0.230642 0.249144 0.356899 0.055 Uiso 1 1 calc R U . . .
H4B H 0.230296 0.341657 0.322121 0.055 Uiso 1 1 calc R U . . .
H4C H 0.249368 0.336418 0.406756 0.055 Uiso 1 1 calc R U . . .
C5 C 0.40339(16) 0.0772(2) 0.4476(2) 0.0330(7) Uani 1 1 d . . . . .
H5A H 0.396318 0.052052 0.401744 0.050 Uiso 1 1 calc R U . . .
H5B H 0.375287 0.051060 0.456004 0.050 Uiso 1 1 calc R U . . .
H5C H 0.444892 0.064930 0.491261 0.050 Uiso 1 1 calc R U . . .
C6 C 0.33498(14) 0.44842(19) 0.42971(18) 0.0251(6) Uani 1 1 d . . . . .
C7 C 0.31447(13) 0.5159(2) 0.37538(17) 0.0266(6) Uani 1 1 d . . . . .
C8 C 0.30621(16) 0.5993(2) 0.39360(19) 0.0322(7) Uani 1 1 d . . . . .
H8 H 0.292990 0.645521 0.357905 0.039 Uiso 1 1 calc R U . . .
C9 C 0.31687(16) 0.6162(2) 0.4626(2) 0.0343(7) Uani 1 1 d . . . . .
H9 H 0.311436 0.673656 0.474385 0.041 Uiso 1 1 calc R U . . .
C10 C 0.33549(18) 0.5490(2) 0.5145(2) 0.0347(7) Uani 1 1 d . . . . .
H10 H 0.341726 0.560673 0.561308 0.042 Uiso 1 1 calc R U . . .
C11 C 0.34532(15) 0.4645(2) 0.49970(19) 0.0299(6) Uani 1 1 d . . . . .
C12 C 0.29935(15) 0.5000(2) 0.29764(18) 0.0307(6) Uani 1 1 d . . . . .
H12 H 0.311526 0.438661 0.296301 0.037 Uiso 1 1 calc R U . . .
C13 C 0.23138(17) 0.5085(3) 0.2360(2) 0.0399(8) Uani 1 1 d . . . . .
H13A H 0.222316 0.494284 0.186510 0.060 Uiso 1 1 calc R U . . .
H13B H 0.218588 0.568711 0.235141 0.060 Uiso 1 1 calc R U . . .
H13C H 0.209770 0.467881 0.246771 0.060 Uiso 1 1 calc R U . . .
C14 C 0.3339(2) 0.5625(3) 0.2812(2) 0.0460(10) Uani 1 1 d . . . . .
H14A H 0.323999 0.549192 0.231183 0.069 Uiso 1 1 calc R U . . .
H14B H 0.377335 0.555015 0.320006 0.069 Uiso 1 1 calc R U . . .
H14C H 0.322516 0.623122 0.281949 0.069 Uiso 1 1 calc R U . . .
C15 C 0.36728(19) 0.3944(2) 0.5603(2) 0.0387(8) Uani 1 1 d . . . . .
H15 H 0.376719 0.340220 0.543425 0.046 Uiso 1 1 calc R U . . .
C16 C 0.3200(3) 0.3712(4) 0.5732(3) 0.0645(13) Uani 1 1 d . . . . .
H16A H 0.283325 0.350398 0.525527 0.097 Uiso 1 1 calc R U . . .
H16B H 0.310665 0.423341 0.590579 0.097 Uiso 1 1 calc R U . . .
H16C H 0.335756 0.325002 0.611613 0.097 Uiso 1 1 calc R U . . .
C17 C 0.4252(2) 0.4246(3) 0.6359(2) 0.0493(10) Uani 1 1 d . . . . .
H17A H 0.415739 0.472791 0.656829 0.074 Uiso 1 1 calc R U . . .
H17B H 0.454461 0.444785 0.627167 0.074 Uiso 1 1 calc R U . . .
H17C H 0.442419 0.375543 0.671762 0.074 Uiso 1 1 calc R U . . .
C18 C 0.50174(14) 0.19915(19) 0.50600(16) 0.0247(6) Uani 1 1 d . . . . .
C19 C 0.52841(16) 0.1707(2) 0.47141(18) 0.0296(6) Uani 1 1 d . . . . .
C20 C 0.59001(17) 0.1528(2) 0.5174(2) 0.0349(7) Uani 1 1 d . . . . .
H20 H 0.608735 0.133910 0.494563 0.042 Uiso 1 1 calc R U . . .
C21 C 0.62447(17) 0.1617(2) 0.5952(2) 0.0378(7) Uani 1 1 d . . . . .
H21 H 0.666443 0.149359 0.625590 0.045 Uiso 1 1 calc R U . . .
C22 C 0.59695(16) 0.1889(2) 0.62826(19) 0.0349(7) Uani 1 1 d . . . . .
H22 H 0.620557 0.193688 0.681916 0.042 Uiso 1 1 calc R U . . .
C23 C 0.53626(15) 0.2092(2) 0.58575(17) 0.0284(6) Uani 1 1 d . . . . .
C24 C 0.49273(18) 0.1602(3) 0.3858(2) 0.0384(8) Uani 1 1 d . . . . .
H24 H 0.449741 0.175421 0.362512 0.046 Uiso 1 1 calc R U . . .
C25 C 0.5158(3) 0.2226(3) 0.3536(3) 0.0560(12) Uani 1 1 d . . . . .
H25A H 0.490829 0.216791 0.298327 0.084 Uiso 1 1 calc R U . . .
H25B H 0.557706 0.208077 0.374923 0.084 Uiso 1 1 calc R U . . .
H25C H 0.513694 0.283121 0.367075 0.084 Uiso 1 1 calc R U . . .
C26 C 0.4947(2) 0.0654(3) 0.3644(2) 0.0500(11) Uani 1 1 d . . . . .
H26A H 0.470657 0.060284 0.309069 0.075 Uiso 1 1 calc R U . . .
H26B H 0.478118 0.026363 0.383407 0.075 Uiso 1 1 calc R U . . .
H26C H 0.536506 0.048815 0.386935 0.075 Uiso 1 1 calc R U . . .
C27 C 0.50748(16) 0.2427(2) 0.62317(17) 0.0310(6) Uani 1 1 d . . . . .
H27 H 0.478767 0.290499 0.590315 0.037 Uiso 1 1 calc R U . . .
C28 C 0.55371(19) 0.2821(3) 0.7017(2) 0.0432(8) Uani 1 1 d . . . . .
H28A H 0.532837 0.306561 0.721680 0.065 Uiso 1 1 calc R U . . .
H28B H 0.576208 0.328652 0.697645 0.065 Uiso 1 1 calc R U . . .
H28C H 0.581710 0.236231 0.735934 0.065 Uiso 1 1 calc R U . . .
C29 C 0.4716(2) 0.1729(3) 0.6304(2) 0.0422(8) Uani 1 1 d . . . . .
H29A H 0.439210 0.150932 0.579890 0.063 Uiso 1 1 calc R U . . .
H29B H 0.454051 0.198419 0.654396 0.063 Uiso 1 1 calc R U . . .
H29C H 0.498315 0.124313 0.661548 0.063 Uiso 1 1 calc R U . . .
C30 C 0.33196(19) 0.3210(3) 0.16970(19) 0.0396(8) Uani 1 1 d . . . . .
Cl1_1 Cl 0.1243(3) 0.4386(5) 0.3237(7) 0.068(2) Uani 0.59(4) 1 d D . P A 1
Cl2_1 Cl 0.1819(4) 0.5404(15) 0.4617(3) 0.098(3) Uani 0.59(4) 1 d D . P A 1
C1_1 C 0.1768(8) 0.5210(12) 0.3799(8) 0.043(3) Uani 0.59(4) 1 d D . P A 1
H1A_1 H 0.216856 0.503530 0.394044 0.052 Uiso 0.59(4) 1 calc R U P A 1
H1AB_1 H 0.164801 0.575859 0.350026 0.052 Uiso 0.59(4) 1 calc R U P A 1
C1_2 C 0.1668(12) 0.5363(13) 0.3669(13) 0.045(5) Uani 0.41(4) 1 d D . P A 2
H1A_2 H 0.205572 0.522920 0.375428 0.054 Uiso 0.41(4) 1 calc R U P A 2
H1AB_2 H 0.145481 0.580666 0.326106 0.054 Uiso 0.41(4) 1 calc R U P A 2
Cl1_2 Cl 0.1233(5) 0.4409(8) 0.3379(9) 0.082(3) Uani 0.41(4) 1 d D . P A 2
Cl2_2 Cl 0.1811(6) 0.5793(13) 0.4493(11) 0.087(4) Uani 0.41(4) 1 d D . P A 2

loop_
_atom_site_aniso_label
_atom_site_aniso_U_11
_atom_site_aniso_U_22
_atom_site_aniso_U_33
_atom_site_aniso_U_23
_atom_site_aniso_U_13
_atom_site_aniso_U_12
Sb1 0.03247(14) 0.02832(14) 0.03901(15) -0.01076(7) 0.02453(12) -0.00813(7)
Ga1 0.02611(19) 0.01787(19) 0.01996(18) -0.00042(11) 0.01443(15) -0.00078(12)
S1 0.0329(4) 0.0245(3) 0.0198(3) -0.0008(2) 0.0143(3) -0.0029(3)
F1 0.0856(19) 0.0414(13) 0.0448(13) 0.0156(10) 0.0420(13) 0.0067(12)
F2 0.0701(17) 0.0803(19) 0.0497(14) 0.0072(13) 0.0481(14) 0.0018(14)
F3 0.092(2) 0.0763(19) 0.0217(10) -0.0089(11) 0.0242(12) -0.0291(16)
O1 0.0321(11) 0.0259(10) 0.0206(9) -0.0009(8) 0.0159(9) -0.0018(8)
O2 0.0474(14) 0.0262(11) 0.0331(12) -0.0037(9) 0.0216(11) -0.0026(10)
O3 0.0294(11) 0.0406(13) 0.0295(11) 0.0006(10) 0.0130(9) -0.0019(10)
N1 0.0287(12) 0.0199(11) 0.0219(11) 0.0014(9) 0.0156(10) 0.0000(9)
N2 0.0297(12) 0.0191(11) 0.0201(10) -0.0001(8) 0.0143(10) -0.0001(9)
C1 0.0287(14) 0.0268(15) 0.0229(13) 0.0009(11) 0.0155(11) -0.0033(11)
C2 0.0331(15) 0.0227(14) 0.0258(13) -0.0019(11) 0.0177(12) -0.0076(12)
C3 0.0338(15) 0.0209(13) 0.0196(12) 0.0000(10) 0.0152(12) -0.0019(11)
C4 0.0318(16) 0.0322(17) 0.0459(19) -0.0028(14) 0.0230(15) -0.0049(13)
C5 0.0389(17) 0.0208(13) 0.0317(16) 0.0011(12) 0.0167(14) -0.0013(13)
C6 0.0278(14) 0.0224(14) 0.0273(14) 0.0004(11) 0.0175(12) 0.0016(10)
C7 0.0253(13) 0.0270(14) 0.0262(14) 0.0010(11) 0.0145(12) 0.0015(11)
C8 0.0357(16) 0.0252(15) 0.0330(16) 0.0031(12) 0.0188(14) 0.0048(12)
C9 0.0364(16) 0.0267(15) 0.0406(17) -0.0050(13) 0.0232(15) 0.0036(13)
C10 0.0427(19) 0.0353(17) 0.0330(16) -0.0037(13) 0.0262(15) 0.0022(14)
C11 0.0373(16) 0.0286(15) 0.0320(15) 0.0011(12) 0.0249(14) 0.0013(13)
C12 0.0376(16) 0.0277(15) 0.0267(14) 0.0057(12) 0.0190(13) 0.0062(12)
C13 0.0423(19) 0.0353(18) 0.0300(16) 0.0003(13) 0.0148(15) 0.0038(15)
C14 0.055(2) 0.054(3) 0.0361(19) 0.0072(16) 0.0304(19) -0.0022(17)
C15 0.062(2) 0.0339(17) 0.0342(17) 0.0048(14) 0.0360(17) 0.0048(16)
C16 0.083(4) 0.069(3) 0.065(3) 0.007(2) 0.056(3) -0.011(3)
C17 0.069(3) 0.050(2) 0.0312(18) 0.0084(16) 0.031(2) 0.008(2)
C18 0.0311(14) 0.0191(13) 0.0203(12) 0.0016(10) 0.0133(11) 0.0019(11)
C19 0.0388(16) 0.0250(14) 0.0271(15) 0.0026(11) 0.0207(14) 0.0055(12)
C20 0.0382(17) 0.0318(17) 0.0375(17) 0.0044(13) 0.0239(15) 0.0087(13)
C21 0.0322(17) 0.0348(17) 0.0385(18) 0.0010(14) 0.0166(15) 0.0051(13)
C22 0.0332(16) 0.0349(17) 0.0251(14) -0.0030(12) 0.0109(13) 0.0010(13)
C23 0.0375(16) 0.0219(14) 0.0214(13) -0.0010(10) 0.0151(12) 0.0002(12)
C24 0.049(2) 0.0423(19) 0.0279(16) 0.0029(13) 0.0248(15) 0.0151(16)
C25 0.081(3) 0.063(3) 0.047(2) 0.016(2) 0.050(2) 0.023(2)
C26 0.055(3) 0.051(2) 0.037(2) -0.0094(16) 0.0243(19) 0.0113(18)
C27 0.0410(17) 0.0297(15) 0.0221(13) -0.0012(11) 0.0186(13) 0.0008(13)
C28 0.054(2) 0.047(2) 0.0312(17) -0.0125(15) 0.0264(17) -0.0114(17)
C29 0.053(2) 0.046(2) 0.0362(18) -0.0072(15) 0.0311(17) -0.0102(17)
C30 0.055(2) 0.0417(19) 0.0229(14) -0.0003(13) 0.0235(15) -0.0064(16)
Cl1_1 0.0354(18) 0.051(2) 0.099(4) -0.0044(17) 0.029(2) -0.0014(13)
Cl2_1 0.067(2) 0.182(9) 0.0641(19) -0.001(3) 0.0492(16) 0.022(4)
C1_1 0.044(6) 0.044(6) 0.043(6) 0.016(5) 0.026(5) 0.011(5)
C1_2 0.049(10) 0.042(8) 0.036(6) 0.021(6) 0.020(7) 0.001(8)
Cl1_2 0.074(5) 0.060(4) 0.138(8) 0.001(3) 0.077(6) -0.014(3)
Cl2_2 0.074(3) 0.125(8) 0.094(5) -0.032(5) 0.068(4) -0.005(4)

loop_
_atom_type_symbol
_atom_type_description
_atom_type_scat_dispersion_real
_atom_type_scat_dispersion_imag
_atom_type_scat_source
C C 0.0181 0.0091 'International Tables Vol C Tables 4.2.6.8 and 6.1.1.4'
H H 0.0000 0.0000 'International Tables Vol C Tables 4.2.6.8 and 6.1.1.4'
F F 0.0727 0.0534 'International Tables Vol C Tables 4.2.6.8 and 6.1.1.4'
Ga Ga -1.2846 0.7763 'International Tables Vol C Tables 4.2.6.8 and 6.1.1.4'
N N 0.0311 0.0180 'International Tables Vol C Tables 4.2.6.8 and 6.1.1.4'
O O 0.0492 0.0322 'International Tables Vol C Tables 4.2.6.8 and 6.1.1.4'
S S 0.3331 0.5567 'International Tables Vol C Tables 4.2.6.8 and 6.1.1.4'
Sb Sb -0.0562 5.8946 'International Tables Vol C Tables 4.2.6.8 and 6.1.1.4'
Cl Cl 0.3639 0.7018 'International Tables Vol C Tables 4.2.6.8 and 6.1.1.4'

loop_
_geom_angle_atom_site_label_1
_geom_angle_atom_site_label_2
_geom_angle_atom_site_label_3
_geom_angle
_geom_angle_site_symmetry_1
_geom_angle_site_symmetry_3
_geom_angle_publ_flag
Ga1 Sb1 Sb1 92.444(13) . 5_666 ?
N1 Ga1 N2 97.88(11) . . ?
N1 Ga1 O1 99.34(10) . . ?
N2 Ga1 O1 99.25(9) . . ?
N1 Ga1 Sb1 133.68(8) . . ?
N2 Ga1 Sb1 113.31(8) . . ?
O1 Ga1 Sb1 107.90(6) . . ?
O2 S1 O3 117.64(16) . . ?
O2 S1 O1 113.45(14) . . ?
O3 S1 O1 114.18(14) . . ?
O2 S1 C30 104.51(17) . . ?
O3 S1 C30 104.72(17) . . ?
O1 S1 C30 99.58(15) . . ?
S1 O1 Ga1 141.10(14) . . ?
C1 N1 C6 121.6(3) . . ?
C1 N1 Ga1 116.6(2) . . ?
C6 N1 Ga1 121.8(2) . . ?
C3 N2 C18 123.1(2) . . ?
C3 N2 Ga1 118.2(2) . . ?
C18 N2 Ga1 118.37(19) . . ?
N1 C1 C2 123.6(3) . . ?
N1 C1 C4 118.9(3) . . ?
C2 C1 C4 117.5(3) . . ?
C1 C2 C3 128.8(3) . . ?
N2 C3 C2 122.2(3) . . ?
N2 C3 C5 120.0(3) . . ?
C2 C3 C5 117.8(3) . . ?
C11 C6 C7 120.9(3) . . ?
C11 C6 N1 118.8(3) . . ?
C7 C6 N1 120.1(3) . . ?
C8 C7 C6 118.4(3) . . ?
C8 C7 C12 119.1(3) . . ?
C6 C7 C12 122.5(3) . . ?
C9 C8 C7 121.2(3) . . ?
C8 C9 C10 119.7(3) . . ?
C9 C10 C11 121.5(3) . . ?
C10 C11 C6 118.3(3) . . ?
C10 C11 C15 118.6(3) . . ?
C6 C11 C15 123.2(3) . . ?
C7 C12 C14 111.7(3) . . ?
C7 C12 C13 110.9(3) . . ?
C14 C12 C13 110.2(3) . . ?
C11 C15 C16 112.4(4) . . ?
C11 C15 C17 110.5(3) . . ?
C16 C15 C17 109.0(3) . . ?
C19 C18 C23 121.0(3) . . ?
C19 C18 N2 120.2(3) . . ?
C23 C18 N2 118.4(3) . . ?
C20 C19 C18 118.3(3) . . ?
C20 C19 C24 119.3(3) . . ?
C18 C19 C24 122.4(3) . . ?
C21 C20 C19 121.6(3) . . ?
C20 C21 C22 119.0(3) . . ?
C23 C22 C21 122.2(3) . . ?
C22 C23 C18 117.8(3) . . ?
C22 C23 C27 121.2(3) . . ?
C18 C23 C27 121.0(3) . . ?
C19 C24 C25 111.1(4) . . ?
C19 C24 C26 111.3(3) . . ?
C25 C24 C26 110.3(3) . . ?
C29 C27 C23 113.4(3) . . ?
C29 C27 C28 108.5(3) . . ?
C23 C27 C28 112.5(3) . . ?
F2 C30 F3 108.1(3) . . ?
F2 C30 F1 108.4(3) . . ?
F3 C30 F1 108.1(3) . . ?
F2 C30 S1 111.5(3) . . ?
F3 C30 S1 109.8(3) . . ?
F1 C30 S1 110.8(3) . . ?
Cl2_1 C1_1 Cl1_1 112.0(8) . . ?
Cl2_2 C1_2 Cl1_2 112.2(10) . . ?

loop_
_geom_bond_atom_site_label_1
_geom_bond_atom_site_label_2
_geom_bond_distance
_geom_bond_site_symmetry_2
_geom_bond_publ_flag
Sb1 Ga1 2.5800(4) . ?
Sb1 Sb1 2.6395(4) 5_666 ?
Ga1 N1 1.913(3) . ?
Ga1 N2 1.924(2) . ?
Ga1 O1 2.012(2) . ?
S1 O2 1.426(3) . ?
S1 O3 1.426(3) . ?
S1 O1 1.485(2) . ?
S1 C30 1.830(4) . ?
F1 C30 1.324(5) . ?
F2 C30 1.320(5) . ?
F3 C30 1.322(4) . ?
N1 C1 1.347(4) . ?
N1 C6 1.455(4) . ?
N2 C3 1.330(4) . ?
N2 C18 1.446(4) . ?
C1 C2 1.397(4) . ?
C1 C4 1.499(4) . ?
C2 C3 1.412(5) . ?
C3 C5 1.504(4) . ?
C6 C11 1.404(4) . ?
C6 C7 1.412(4) . ?
C7 C8 1.392(5) . ?
C7 C12 1.512(4) . ?
C8 C9 1.382(5) . ?
C9 C10 1.383(5) . ?
C10 C11 1.393(5) . ?
C11 C15 1.523(5) . ?
C12 C14 1.532(5) . ?
C12 C13 1.532(5) . ?
C15 C16 1.526(6) . ?
C15 C17 1.539(6) . ?
C18 C19 1.400(4) . ?
C18 C23 1.417(4) . ?
C19 C20 1.394(5) . ?
C19 C24 1.523(4) . ?
C20 C21 1.380(5) . ?
C21 C22 1.386(5) . ?
C22 C23 1.383(5) . ?
C23 C27 1.526(5) . ?
C24 C25 1.529(6) . ?
C24 C26 1.530(5) . ?
C27 C29 1.524(5) . ?
C27 C28 1.530(5) . ?
Cl1_1 C1_1 1.752(10) . ?
Cl2_1 C1_1 1.736(10) . ?
C1_2 Cl2_2 1.730(13) . ?
C1_2 Cl1_2 1.747(13) . ?
